data_2227308
loop_
_publ_author_name
'Horkaew, Jirapa'
'Chantrapromma, Suchada'
'Saewan, Nisakorn'
'Fun, Hoong-Kun'

_publ_section_title
;
 (<i>E</i>)-3-(4-Ethoxyphenyl)-1-(2-hydroxyphenyl)prop-2-en-1-one
;
_journal_coeditor_code CI5143
_journal_issue 9
_journal_name_full 'Acta Crystallographica Section E'
_journal_page_first o2346
_journal_page_last o2347
_journal_paper_doi 10.1107/S1600536810032514
_journal_volume 66
_journal_year 2010
_chemical_formula_iupac 'C17 H16 O3'
_chemical_formula_moiety 'C17 H16 O3'
_chemical_formula_sum 'C17 H16 O3'
_chemical_formula_weight 268.30
_chemical_melting_point_gt 387
_chemical_melting_point_lt 388
_chemical_name_systematic
;
(<i>E</i>)-3-(4-Ethoxyphenyl)-1-(2-hydroxyphenyl)prop-2-en-1-one
;
_space_group_IT_number 2
_symmetry_cell_setting triclinic
_symmetry_space_group_name_Hall '-P 1'
_symmetry_space_group_name_H-M 'P -1'
_atom_sites_solution_hydrogens geom
_atom_sites_solution_primary direct
_atom_sites_solution_secondary difmap
_audit_creation_method SHELXL-97
_cell_angle_alpha 88.5330(10)
_cell_angle_beta 80.3800(10)
_cell_angle_gamma 77.4690(10)
_cell_formula_units_Z 2
_cell_length_a 6.8305(2)
_cell_length_b 6.8790(2)
_cell_length_c 14.8188(3)
_cell_measurement_reflns_used 5849
_cell_measurement_temperature 100
_cell_measurement_theta_max 35.00
_cell_measurement_theta_min 1.39
_cell_volume 670.11(3)
_computing_cell_refinement 'SAINT (Bruker, 2005)'
_computing_data_collection 'APEX2 (Bruker, 2005)'
_computing_data_reduction 'SAINT (Bruker, 2005)'
_computing_molecular_graphics 'SHELXTL (Sheldrick, 2008)'
_computing_publication_material
;
SHELXTL (Sheldrick, 2008) and PLATON (Spek, 2009)
;
_computing_structure_refinement 'SHELXTL (Sheldrick, 2008)'
_computing_structure_solution 'SHELXTL (Sheldrick, 2008)'
_diffrn_ambient_temperature 100
_diffrn_measured_fraction_theta_full 0.994
_diffrn_measured_fraction_theta_max 0.994
_diffrn_measurement_device_type 'Bruker APEXII CCD area-detector'
_diffrn_measurement_method '\f and \w scans'
_diffrn_radiation_monochromator graphite
_diffrn_radiation_source 'sealed tube'
_diffrn_radiation_type MoK\a
_diffrn_radiation_wavelength 0.71073
_diffrn_reflns_av_R_equivalents 0.0201
_diffrn_reflns_av_sigmaI/netI 0.0175
_diffrn_reflns_limit_h_max 11
_diffrn_reflns_limit_h_min -11
_diffrn_reflns_limit_k_max 11
_diffrn_reflns_limit_k_min -10
_diffrn_reflns_limit_l_max 23
_diffrn_reflns_limit_l_min -23
_diffrn_reflns_number 24772
_diffrn_reflns_theta_full 35.00
_diffrn_reflns_theta_max 35.00
_diffrn_reflns_theta_min 1.39
_diffrn_standards_number 0
_exptl_absorpt_coefficient_mu 0.090
_exptl_absorpt_correction_T_max 0.9685
_exptl_absorpt_correction_T_min 0.9478
_exptl_absorpt_correction_type multi-scan
_exptl_absorpt_process_details '(SADABS; Bruker, 2005)'
_exptl_crystal_colour Yellow
_exptl_crystal_density_diffrn 1.330
_exptl_crystal_density_method 'not measured'
_exptl_crystal_description Block
_exptl_crystal_F_000 284
_exptl_crystal_size_max 0.60
_exptl_crystal_size_mid 0.38
_exptl_crystal_size_min 0.36
_refine_diff_density_max 0.394
_refine_diff_density_min -0.436
_refine_ls_extinction_method none
_refine_ls_goodness_of_fit_ref 1.042
_refine_ls_hydrogen_treatment mixed
_refine_ls_matrix_type full
_refine_ls_number_parameters 186
_refine_ls_number_reflns 5848
_refine_ls_number_restraints 0
_refine_ls_restrained_S_all 1.042
_refine_ls_R_factor_all 0.0462
_refine_ls_R_factor_gt 0.0413
_refine_ls_shift/su_max 0.001
_refine_ls_shift/su_mean 0.000
_refine_ls_structure_factor_coef Fsqd
_refine_ls_weighting_details 'calc w=1/[\s^2^(Fo^2^)+(0.0744P)^2^+0.1118P] where P=(Fo^2^+2Fc^2^)/3'
_refine_ls_weighting_scheme calc
_refine_ls_wR_factor_gt 0.1184
_refine_ls_wR_factor_ref 0.1238
_reflns_number_gt 5179
_reflns_number_total 5849
_reflns_threshold_expression I>2\s(I)
_cod_data_source_file ci5143.cif
_cod_data_source_block I
_cod_database_code 2227308
_cod_database_fobs_code 2227308

loop_
_symmetry_equiv_pos_as_xyz
'x, y, z'
'-x, -y, -z'

loop_
_atom_site_type_symbol
_atom_site_label
_atom_site_fract_x
_atom_site_fract_y
_atom_site_fract_z
_atom_site_U_iso_or_equiv
_atom_site_adp_type
_atom_site_calc_flag
_atom_site_refinement_flags
_atom_site_occupancy
_atom_site_disorder_assembly
_atom_site_disorder_group
O O1 1.46060(7) 0.63044(8) 0.13054(3) 0.01858(10) Uani d . 1 . .
O O2 1.59166(7) 0.61854(8) 0.27959(4) 0.01890(11) Uani d . 1 . .
H H1O2 1.589(2) 0.614(2) 0.2173(11) 0.052(4) Uiso d . 1 . .
O O3 0.61756(7) 0.84310(8) -0.23045(3) 0.01749(10) Uani d . 1 . .
C C1 1.39580(9) 0.65747(9) 0.32040(4) 0.01353(11) Uani d . 1 . .
C C2 1.35615(10) 0.66707(10) 0.41620(4) 0.01724(12) Uani d . 1 . .
H H2A 1.4636 0.6474 0.4490 0.021 Uiso calc R 1 . .
C C3 1.15843(11) 0.70553(11) 0.46221(5) 0.02141(13) Uani d . 1 . .
H H3A 1.1333 0.7123 0.5258 0.026 Uiso calc R 1 . .
C C4 0.99566(11) 0.73437(12) 0.41364(5) 0.02221(14) Uani d . 1 . .
H H4A 0.8626 0.7594 0.4448 0.027 Uiso calc R 1 . .
C C5 1.03359(10) 0.72550(10) 0.31877(4) 0.01683(12) Uani d . 1 . .
H H5A 0.9248 0.7447 0.2869 0.020 Uiso calc R 1 . .
C C6 1.23305(9) 0.68816(9) 0.26988(4) 0.01237(10) Uani d . 1 . .
C C7 1.27920(9) 0.67709(9) 0.16865(4) 0.01267(10) Uani d . 1 . .
C C8 1.11547(9) 0.72198(9) 0.11403(4) 0.01350(11) Uani d . 1 . .
H H8A 0.9811 0.7630 0.1425 0.016 Uiso calc R 1 . .
C C9 1.16056(9) 0.70358(9) 0.02217(4) 0.01346(11) Uani d . 1 . .
H H9A 1.2972 0.6595 -0.0024 0.016 Uiso calc R 1 . .
C C10 1.01927(9) 0.74506(9) -0.04275(4) 0.01229(10) Uani d . 1 . .
C C11 0.80665(9) 0.79158(9) -0.01582(4) 0.01357(11) Uani d . 1 . .
H H11A 0.7517 0.7999 0.0461 0.016 Uiso calc R 1 . .
C C12 0.67867(9) 0.82501(9) -0.08002(4) 0.01398(11) Uani d . 1 . .
H H12A 0.5386 0.8566 -0.0611 0.017 Uiso calc R 1 . .
C C13 0.75873(9) 0.81164(9) -0.17369(4) 0.01315(10) Uani d . 1 . .
C C14 0.96900(9) 0.76806(10) -0.20234(4) 0.01477(11) Uani d . 1 . .
H H14A 1.0233 0.7606 -0.2643 0.018 Uiso calc R 1 . .
C C15 1.09656(9) 0.73581(9) -0.13654(4) 0.01429(11) Uani d . 1 . .
H H15A 1.2367 0.7074 -0.1555 0.017 Uiso calc R 1 . .
C C16 0.68663(9) 0.83005(9) -0.32736(4) 0.01484(11) Uani d . 1 . .
H H16A 0.7685 0.6985 -0.3445 0.018 Uiso calc R 1 . .
H H16B 0.7680 0.9278 -0.3465 0.018 Uiso calc R 1 . .
C C17 0.49767(11) 0.87050(11) -0.37121(5) 0.01895(12) Uani d . 1 . .
H H17A 0.5358 0.8690 -0.4366 0.028 Uiso calc R 1 . .
H H17B 0.4155 0.9986 -0.3514 0.028 Uiso calc R 1 . .
H H17C 0.4217 0.7696 -0.3536 0.028 Uiso calc R 1 . .

loop_
_atom_site_aniso_label
_atom_site_aniso_U_11
_atom_site_aniso_U_22
_atom_site_aniso_U_33
_atom_site_aniso_U_12
_atom_site_aniso_U_13
_atom_site_aniso_U_23
O1 0.01206(19) 0.0280(3) 0.0151(2) -0.00354(17) -0.00144(15) -0.00028(17)
O2 0.01199(19) 0.0265(2) 0.0186(2) -0.00291(17) -0.00501(16) -0.00171(18)
O3 0.01373(19) 0.0271(3) 0.01164(19) -0.00273(17) -0.00437(14) 0.00013(16)
C1 0.0135(2) 0.0129(2) 0.0151(2) -0.00301(18) -0.00482(18) 0.00005(18)
C2 0.0209(3) 0.0179(3) 0.0145(2) -0.0041(2) -0.0076(2) 0.00091(19)
C3 0.0244(3) 0.0268(3) 0.0130(2) -0.0054(2) -0.0034(2) 0.0009(2)
C4 0.0174(3) 0.0329(4) 0.0149(3) -0.0044(2) -0.0001(2) 0.0007(2)
C5 0.0130(2) 0.0228(3) 0.0145(2) -0.0035(2) -0.00232(19) 0.0006(2)
C6 0.0120(2) 0.0133(2) 0.0122(2) -0.00281(17) -0.00315(17) 0.00025(17)
C7 0.0127(2) 0.0131(2) 0.0129(2) -0.00335(17) -0.00318(17) 0.00039(17)
C8 0.0128(2) 0.0150(2) 0.0130(2) -0.00247(18) -0.00374(18) -0.00015(18)
C9 0.0138(2) 0.0146(2) 0.0129(2) -0.00401(18) -0.00363(17) 0.00107(18)
C10 0.0129(2) 0.0128(2) 0.0116(2) -0.00302(17) -0.00291(17) 0.00046(17)
C11 0.0136(2) 0.0159(2) 0.0113(2) -0.00358(18) -0.00181(17) 0.00037(17)
C12 0.0124(2) 0.0167(2) 0.0125(2) -0.00295(18) -0.00149(17) -0.00021(18)
C13 0.0127(2) 0.0145(2) 0.0126(2) -0.00236(18) -0.00379(17) 0.00019(18)
C14 0.0134(2) 0.0191(3) 0.0111(2) -0.00229(19) -0.00181(17) -0.00019(18)
C15 0.0122(2) 0.0177(3) 0.0124(2) -0.00208(18) -0.00191(17) -0.00048(18)
C16 0.0169(2) 0.0151(2) 0.0129(2) -0.00269(19) -0.00430(18) 0.00006(18)
C17 0.0206(3) 0.0204(3) 0.0173(3) -0.0031(2) -0.0091(2) 0.0003(2)

loop_
_atom_type_symbol
_atom_type_description
_atom_type_scat_dispersion_real
_atom_type_scat_dispersion_imag
_atom_type_scat_source
C C 0.0033 0.0016 'International Tables Vol C Tables 4.2.6.8 and 6.1.1.4'
H H 0.0000 0.0000 'International Tables Vol C Tables 4.2.6.8 and 6.1.1.4'
O O 0.0106 0.0060 'International Tables Vol C Tables 4.2.6.8 and 6.1.1.4'

loop_
_geom_angle_atom_site_label_1
_geom_angle_atom_site_label_2
_geom_angle_atom_site_label_3
_geom_angle_site_symmetry_1
_geom_angle_site_symmetry_3
_geom_angle
_geom_angle_publ_flag
C1 O2 H1O2 . . 105.5(10) ?
C13 O3 C16 . . 118.56(5) ?
O2 C1 C2 . . 117.49(5) ?
O2 C1 C6 . . 122.28(5) ?
C2 C1 C6 . . 120.23(6) ?
C3 C2 C1 . . 120.32(6) ?
C3 C2 H2A . . 119.8 ?
C1 C2 H2A . . 119.8 ?
C2 C3 C4 . . 120.34(6) ?
C2 C3 H3A . . 119.8 ?
C4 C3 H3A . . 119.8 ?
C5 C4 C3 . . 119.71(6) ?
C5 C4 H4A . . 120.1 ?
C3 C4 H4A . . 120.1 ?
C4 C5 C6 . . 121.34(6) ?
C4 C5 H5A . . 119.3 ?
C6 C5 H5A . . 119.3 ?
C5 C6 C1 . . 118.06(5) ?
C5 C6 C7 . . 122.80(5) ?
C1 C6 C7 . . 119.14(5) ?
O1 C7 C8 . . 120.46(5) ?
O1 C7 C6 . . 118.86(5) ?
C8 C7 C6 . . 120.67(5) ?
C9 C8 C7 . . 119.61(5) ?
C9 C8 H8A . . 120.2 ?
C7 C8 H8A . . 120.2 ?
C8 C9 C10 . . 127.21(5) ?
C8 C9 H9A . . 116.4 ?
C10 C9 H9A . . 116.4 ?
C15 C10 C11 . . 117.98(5) ?
C15 C10 C9 . . 118.97(5) ?
C11 C10 C9 . . 123.04(5) ?
C12 C11 C10 . . 120.91(5) ?
C12 C11 H11A . . 119.5 ?
C10 C11 H11A . . 119.5 ?
C11 C12 C13 . . 120.33(5) ?
C11 C12 H12A . . 119.8 ?
C13 C12 H12A . . 119.8 ?
O3 C13 C14 . . 125.05(5) ?
O3 C13 C12 . . 114.98(5) ?
C14 C13 C12 . . 119.97(5) ?
C15 C14 C13 . . 119.03(5) ?
C15 C14 H14A . . 120.5 ?
C13 C14 H14A . . 120.5 ?
C14 C15 C10 . . 121.76(5) ?
C14 C15 H15A . . 119.1 ?
C10 C15 H15A . . 119.1 ?
O3 C16 C17 . . 106.17(5) ?
O3 C16 H16A . . 110.5 ?
C17 C16 H16A . . 110.5 ?
O3 C16 H16B . . 110.5 ?
C17 C16 H16B . . 110.5 ?
H16A C16 H16B . . 108.7 ?
C16 C17 H17A . . 109.5 ?
C16 C17 H17B . . 109.5 ?
H17A C17 H17B . . 109.5 ?
C16 C17 H17C . . 109.5 ?
H17A C17 H17C . . 109.5 ?
H17B C17 H17C . . 109.5 ?

loop_
_geom_bond_atom_site_label_1
_geom_bond_atom_site_label_2
_geom_bond_site_symmetry_2
_geom_bond_distance
_geom_bond_publ_flag
O1 C7 . 1.2491(7) ?
O2 C1 . 1.3452(8) ?
O2 H1O2 . 0.928(16) ?
O3 C13 . 1.3621(7) ?
O3 C16 . 1.4334(7) ?
C1 C2 . 1.4006(9) ?
C1 C6 . 1.4174(8) ?
C2 C3 . 1.3803(10) ?
C2 H2A . 0.93 ?
C3 C4 . 1.3993(10) ?
C3 H3A . 0.93 ?
C4 C5 . 1.3868(9) ?
C4 H4A . 0.93 ?
C5 C6 . 1.4053(8) ?
C5 H5A . 0.93 ?
C6 C7 . 1.4808(8) ?
C7 C8 . 1.4632(8) ?
C8 C9 . 1.3475(8) ?
C8 H8A . 0.93 ?
C9 C10 . 1.4543(8) ?
C9 H9A . 0.93 ?
C10 C15 . 1.3998(8) ?
C10 C11 . 1.4078(8) ?
C11 C12 . 1.3791(8) ?
C11 H11A . 0.93 ?
C12 C13 . 1.4019(8) ?
C12 H12A . 0.93 ?
C13 C14 . 1.3960(8) ?
C14 C15 . 1.3957(8) ?
C14 H14A . 0.93 ?
C15 H15A . 0.93 ?
C16 C17 . 1.5102(9) ?
C16 H16A . 0.97 ?
C16 H16B . 0.97 ?
C17 H17A . 0.96 ?
C17 H17B . 0.96 ?
C17 H17C . 0.96 ?

loop_
_geom_hbond_atom_site_label_D
_geom_hbond_atom_site_label_H
_geom_hbond_atom_site_label_A
_geom_hbond_site_symmetry_A
_geom_hbond_distance_DH
_geom_hbond_distance_HA
_geom_hbond_distance_DA
_geom_hbond_angle_DHA
_geom_hbond_publ_flag
O2 H1O2 O1 1_555 0.93(2) 1.66(2) 2.5113(7) 151.0(10) y
C16 H16A Cg1 2_765 0.97 2.70 3.5762(7) 151 y
C16 H16B Cg1 2_775 0.97 2.66 3.5339(7) 151 y

loop_
_geom_torsion_atom_site_label_1
_geom_torsion_atom_site_label_2
_geom_torsion_atom_site_label_3
_geom_torsion_atom_site_label_4
_geom_torsion_site_symmetry_1
_geom_torsion_site_symmetry_2
_geom_torsion_site_symmetry_3
_geom_torsion_site_symmetry_4
_geom_torsion
_geom_torsion_publ_flag
O2 C1 C2 C3 . . . . -179.69(6) ?
C6 C1 C2 C3 . . . . 0.31(10) ?
C1 C2 C3 C4 . . . . 0.31(11) ?
C2 C3 C4 C5 . . . . -0.43(12) ?
C3 C4 C5 C6 . . . . -0.06(11) ?
C4 C5 C6 C1 . . . . 0.65(10) ?
C4 C5 C6 C7 . . . . 179.82(6) ?
O2 C1 C6 C5 . . . . 179.22(6) ?
C2 C1 C6 C5 . . . . -0.78(9) ?
O2 C1 C6 C7 . . . . 0.03(9) ?
C2 C1 C6 C7 . . . . -179.97(5) ?
C5 C6 C7 O1 . . . . -175.37(6) ?
C1 C6 C7 O1 . . . . 3.79(9) ?
C5 C6 C7 C8 . . . . 5.26(9) ?
C1 C6 C7 C8 . . . . -175.59(5) ?
O1 C7 C8 C9 . . . . 3.15(9) ?
C6 C7 C8 C9 . . . . -177.48(5) ?
C7 C8 C9 C10 . . . . -178.73(5) ?
C8 C9 C10 C15 . . . . 173.80(6) ?
C8 C9 C10 C11 . . . . -7.18(10) ?
C15 C10 C11 C12 . . . . 0.63(9) ?
C9 C10 C11 C12 . . . . -178.39(5) ?
C10 C11 C12 C13 . . . . 0.49(9) ?
C16 O3 C13 C14 . . . . 0.40(9) ?
C16 O3 C13 C12 . . . . -179.35(5) ?
C11 C12 C13 O3 . . . . 178.52(5) ?
C11 C12 C13 C14 . . . . -1.24(9) ?
O3 C13 C14 C15 . . . . -178.90(6) ?
C12 C13 C14 C15 . . . . 0.83(9) ?
C13 C14 C15 C10 . . . . 0.32(10) ?
C11 C10 C15 C14 . . . . -1.04(9) ?
C9 C10 C15 C14 . . . . 178.03(6) ?
C13 O3 C16 C17 . . . . 179.71(5) ?

loop_
_cod_related_entry_id
_cod_related_entry_database
_cod_related_entry_code
1 ChemSpider 24745801
